data_7230596
loop_
_publ_author_name
'Surov, Artem O.'
'Churakov, Andrei V.'
'Proshin, Alexey N.'
'Dai, Xia-Lin'
'Lu, Tongbu'
'Perlovich, German L.'

_publ_section_title
;
 Cocrystals of a 1,2,4-thiadiazole-based potent neuroprotector with gallic
 acid: solubility, thermodynamic stability relationships and formation
 pathways.
;
_journal_issue 21
_journal_name_full 'Physical chemistry chemical physics : PCCP'
_journal_page_first 14469
_journal_page_last 14481
_journal_paper_doi 10.1039/c8cp02532k
_journal_volume 20
_journal_year 2018
_chemical_formula_moiety 'C11 H12 Cl N3 O S, C7 H6 O5, H2 O'
_chemical_formula_sum 'C18 H20 Cl N3 O7 S'
_chemical_formula_weight 457.88
_space_group_IT_number 2
_space_group_name_Hall '-P 1'
_space_group_name_H-M_alt 'P -1'
_symmetry_cell_setting triclinic
_symmetry_space_group_name_Hall '-P 1'
_symmetry_space_group_name_H-M 'P -1'
_atom_sites_solution_hydrogens mixed
_atom_sites_solution_primary direct
_atom_sites_solution_secondary difmap
_audit_creation_method SHELXL-97
_cell_angle_alpha 90.533(1)
_cell_angle_beta 100.803(1)
_cell_angle_gamma 105.940(1)
_cell_formula_units_Z 2
_cell_length_a 9.6276(8)
_cell_length_b 10.1883(8)
_cell_length_c 11.0539(9)
_cell_measurement_reflns_used 8411
_cell_measurement_temperature 150(2)
_cell_measurement_theta_max 30.485
_cell_measurement_theta_min 2.598
_cell_volume 1021.97(14)
_computing_cell_refinement 'SAINT (Bruker, 2008)'
_computing_data_collection '<i>APEX2</i> (Bruker, 2008)'
_computing_data_reduction 'SAINT (Bruker, 2008)'
_computing_molecular_graphics 'SHELXTL (Sheldrick, 2008)'
_computing_publication_material 'SHELXTL (Sheldrick, 2008)'
_computing_structure_refinement 'SHELXTL (Sheldrick, 2008)'
_computing_structure_solution 'SHELXTL (Sheldrick, 2008)'
_diffrn_ambient_temperature 150(2)
_diffrn_measured_fraction_theta_full 0.989
_diffrn_measured_fraction_theta_max 0.989
_diffrn_measurement_device_type 'Bruker SMART APEX II'
_diffrn_measurement_method \w
_diffrn_radiation_monochromator graphite
_diffrn_radiation_source 'fine-focus sealed tube'
_diffrn_radiation_type MoK\a
_diffrn_radiation_wavelength 0.71073
_diffrn_reflns_av_R_equivalents 0.0123
_diffrn_reflns_av_sigmaI/netI 0.0169
_diffrn_reflns_limit_h_max 13
_diffrn_reflns_limit_h_min -13
_diffrn_reflns_limit_k_max 14
_diffrn_reflns_limit_k_min -13
_diffrn_reflns_limit_l_max 15
_diffrn_reflns_limit_l_min -15
_diffrn_reflns_number 12044
_diffrn_reflns_theta_full 30.00
_diffrn_reflns_theta_max 30.00
_diffrn_reflns_theta_min 1.88
_diffrn_standards_decay_% 0
_exptl_absorpt_coefficient_mu 0.336
_exptl_absorpt_correction_T_max 0.9359
_exptl_absorpt_correction_T_min 0.8774
_exptl_absorpt_correction_type multi-scan
_exptl_absorpt_process_details 'SADABS (Bruker, 2008)'
_exptl_crystal_colour colourless
_exptl_crystal_density_diffrn 1.488
_exptl_crystal_density_method 'not measured'
_exptl_crystal_description prism
_exptl_crystal_F_000 476
_exptl_crystal_size_max 0.40
_exptl_crystal_size_mid 0.30
_exptl_crystal_size_min 0.20
_refine_diff_density_max 0.483
_refine_diff_density_min -0.529
_refine_diff_density_rms 0.061
_refine_ls_extinction_method none
_refine_ls_goodness_of_fit_ref 1.182
_refine_ls_hydrogen_treatment mixed
_refine_ls_matrix_type full
_refine_ls_number_parameters 318
_refine_ls_number_reflns 5909
_refine_ls_number_restraints 12
_refine_ls_restrained_S_all 1.182
_refine_ls_R_factor_all 0.0474
_refine_ls_R_factor_gt 0.0447
_refine_ls_shift/su_max 0.001
_refine_ls_shift/su_mean 0.000
_refine_ls_structure_factor_coef Fsqd
_refine_ls_weighting_details 'calc w=1/[\s^2^(Fo^2^)+(0.0278P)^2^+1.0561P] where P=(Fo^2^+2Fc^2^)/3'
_refine_ls_weighting_scheme calc
_refine_ls_wR_factor_gt 0.1083
_refine_ls_wR_factor_ref 0.1097
_reflns_number_gt 5522
_reflns_number_total 5909
_reflns_threshold_expression I>2\s(I)
_cod_data_source_file c8cp02532k2.cif
_cod_data_source_block a
_cod_depositor_comments 'Adding full bibliography for 7230596.cif.'
_cod_database_code 7230596

loop_
_symmetry_equiv_pos_as_xyz
'x, y, z'
'-x, -y, -z'

loop_
_atom_site_label
_atom_site_type_symbol
_atom_site_fract_x
_atom_site_fract_y
_atom_site_fract_z
_atom_site_U_iso_or_equiv
_atom_site_adp_type
_atom_site_occupancy
_atom_site_symmetry_multiplicity
_atom_site_calc_flag
_atom_site_refinement_flags
_atom_site_disorder_assembly
_atom_site_disorder_group
S1 S 1.05582(4) 0.75368(5) 0.82343(4) 0.02218(10) Uani 1 1 d . . .
Cl1 Cl 1.09586(7) 0.94625(5) 0.18939(5) 0.03642(13) Uani 1 1 d . . .
N1 N 0.92715(15) 0.77337(16) 0.57958(13) 0.0211(3) Uani 1 1 d . . .
H1 H 0.840(3) 0.755(3) 0.527(3) 0.048(8) Uiso 1 1 d . . .
N2 N 0.78537(14) 0.70404(15) 0.72757(12) 0.0187(3) Uani 1 1 d . . .
N3 N 0.93499(15) 0.70192(16) 0.91564(13) 0.0224(3) Uani 1 1 d . . .
O11 O 0.4444(2) 0.6871(2) 0.9360(2) 0.0378(4) Uani 0.807(3) 1 d PD A 1
H11 H 0.404(4) 0.622(4) 0.879(4) 0.055(11) Uiso 0.807(3) 1 d P A 1
C11 C 0.5905(3) 0.7473(3) 0.9156(2) 0.0255(5) Uani 0.807(3) 1 d PD A 1
H11A H 0.5839 0.7935 0.8362 0.031 Uiso 0.807(3) 1 calc PR A 1
C13 C 0.6695(3) 0.8539(3) 1.0199(3) 0.0407(6) Uani 0.807(3) 1 d PD A 1
H13A H 0.6170 0.9237 1.0201 0.061 Uiso 0.807(3) 1 calc PR A 1
H13B H 0.7702 0.8967 1.0087 0.061 Uiso 0.807(3) 1 calc PR A 1
H13C H 0.6725 0.8103 1.0987 0.061 Uiso 0.807(3) 1 calc PR A 1
O12 O 0.5344(8) 0.6971(9) 1.0425(7) 0.0378(4) Uani 0.193(3) 1 d PD A 2
H12 H 0.471(13) 0.642(14) 0.997(13) 0.057 Uiso 0.193(3) 1 d PD A 2
C12 C 0.6294(12) 0.7536(11) 0.9586(9) 0.0255(5) Uani 0.193(3) 1 d PD A 2
H12A H 0.7205 0.8224 1.0036 0.031 Uiso 0.193(3) 1 calc PR A 2
C14 C 0.5452(13) 0.8198(13) 0.8608(10) 0.0407(6) Uani 0.193(3) 1 d PD A 2
H14A H 0.5331 0.9032 0.8968 0.061 Uiso 0.193(3) 1 calc PR A 2
H14B H 0.4481 0.7562 0.8282 0.061 Uiso 0.193(3) 1 calc PR A 2
H14C H 0.5997 0.8429 0.7938 0.061 Uiso 0.193(3) 1 calc PR A 2
C10 C 0.66754(18) 0.63457(19) 0.90582(16) 0.0234(3) Uani 1 1 d D . .
H10C H 0.6851 0.5728 0.9719 0.028 Uiso 0.193(3) 1 calc PR A 2
H10D H 0.5834 0.5825 0.8418 0.028 Uiso 0.193(3) 1 calc PR A 2
H10A H 0.5991 0.5575 0.8564 0.028 Uiso 0.807(3) 1 d PR A 1
H10B H 0.6952 0.6050 0.9868 0.028 Uiso 0.807(3) 1 d PR A 1
C15 C 0.80165(17) 0.68061(17) 0.85022(15) 0.0193(3) Uani 1 1 d . A .
C16 C 0.91724(17) 0.74670(16) 0.69721(14) 0.0182(3) Uani 1 1 d . . .
C21 C 1.04914(18) 0.84116(17) 0.52981(16) 0.0207(3) Uani 1 1 d . . .
C22 C 1.1913(2) 0.8933(2) 0.59779(18) 0.0299(4) Uani 1 1 d . . .
H22 H 1.2124 0.8813 0.6837 0.036 Uiso 1 1 calc R . .
C23 C 1.3029(2) 0.9637(2) 0.5384(2) 0.0371(5) Uani 1 1 d . . .
H23 H 1.3997 1.0007 0.5853 0.045 Uiso 1 1 calc R . .
C24 C 1.2761(2) 0.9810(2) 0.4136(2) 0.0338(4) Uani 1 1 d . . .
H24 H 1.3531 1.0286 0.3741 0.041 Uiso 1 1 calc R . .
C25 C 1.1338(2) 0.92711(18) 0.34706(17) 0.0261(3) Uani 1 1 d . . .
C26 C 1.0201(2) 0.85857(17) 0.40288(16) 0.0230(3) Uani 1 1 d . . .
H26 H 0.9232 0.8235 0.3556 0.028 Uiso 1 1 calc R . .
O1 O 0.64552(13) 0.68905(14) 0.42242(12) 0.0258(3) Uani 1 1 d . . .
O2 O 0.52509(14) 0.65790(15) 0.57906(12) 0.0271(3) Uani 1 1 d . . .
H2 H 0.613(3) 0.668(3) 0.628(3) 0.049(8) Uiso 1 1 d . . .
O4 O 0.23509(14) 0.69925(16) 0.05712(11) 0.0274(3) Uani 1 1 d . . .
H4 H 0.312(3) 0.711(3) 0.036(3) 0.049(8) Uiso 1 1 d . . .
O5 O -0.01825(13) 0.60311(14) 0.14729(11) 0.0217(2) Uani 1 1 d . . .
H5 H -0.010(3) 0.634(3) 0.080(3) 0.053(8) Uiso 1 1 d . . .
O6 O -0.00940(13) 0.53617(14) 0.38128(11) 0.0235(2) Uani 1 1 d D . .
H61 H -0.083(3) 0.534(5) 0.336(4) 0.035 Uiso 0.50 1 d PD B 3
H62 H 0.001(6) 0.528(5) 0.452(2) 0.035 Uiso 0.50 1 d PD C 4
C1 C 0.52956(18) 0.66718(17) 0.46141(15) 0.0207(3) Uani 1 1 d . . .
C2 C 0.38507(17) 0.65010(17) 0.37936(15) 0.0186(3) Uani 1 1 d . . .
C3 C 0.38214(17) 0.68333(17) 0.25704(15) 0.0204(3) Uani 1 1 d . . .
H3 H 0.4717 0.7162 0.2283 0.025 Uiso 1 1 calc R . .
C4 C 0.24806(17) 0.66823(17) 0.17738(14) 0.0189(3) Uani 1 1 d . . .
C5 C 0.11600(16) 0.61970(16) 0.21989(14) 0.0169(3) Uani 1 1 d . . .
C6 C 0.12114(17) 0.58565(16) 0.34284(14) 0.0169(3) Uani 1 1 d . . .
C7 C 0.25439(17) 0.60226(16) 0.42294(14) 0.0184(3) Uani 1 1 d . . .
H7 H 0.2570 0.5813 0.5068 0.022 Uiso 1 1 calc R . .
O21 O 0.2906(2) 0.4672(3) 0.7648(2) 0.0661(7) Uani 1 1 d D . .
H20 H 0.318(5) 0.431(4) 0.714(3) 0.099 Uiso 1 1 d D . .
H21 H 0.222(3) 0.422(4) 0.787(4) 0.099 Uiso 1 1 d D . .

loop_
_atom_site_aniso_label
_atom_site_aniso_U_11
_atom_site_aniso_U_22
_atom_site_aniso_U_33
_atom_site_aniso_U_23
_atom_site_aniso_U_13
_atom_site_aniso_U_12
S1 0.01409(17) 0.0353(2) 0.01732(18) 0.00202(15) 0.00195(13) 0.00804(15)
Cl1 0.0554(3) 0.0305(2) 0.0285(2) 0.00919(18) 0.0193(2) 0.0129(2)
N1 0.0140(6) 0.0308(7) 0.0175(6) 0.0010(5) 0.0032(5) 0.0047(5)
N2 0.0151(6) 0.0255(7) 0.0156(6) 0.0019(5) 0.0028(5) 0.0061(5)
N3 0.0172(6) 0.0339(8) 0.0171(6) 0.0038(5) 0.0035(5) 0.0087(6)
O11 0.0207(8) 0.0555(12) 0.0370(10) -0.0108(9) 0.0143(7) 0.0051(8)
C11 0.0196(12) 0.0359(11) 0.0235(12) 0.0010(10) 0.0105(9) 0.0077(9)
C13 0.0357(13) 0.0445(15) 0.0406(14) -0.0097(11) 0.0168(11) 0.0030(11)
O12 0.0207(8) 0.0555(12) 0.0370(10) -0.0108(9) 0.0143(7) 0.0051(8)
C12 0.0196(12) 0.0359(11) 0.0235(12) 0.0010(10) 0.0105(9) 0.0077(9)
C14 0.0357(13) 0.0445(15) 0.0406(14) -0.0097(11) 0.0168(11) 0.0030(11)
C10 0.0192(7) 0.0309(9) 0.0208(7) 0.0060(6) 0.0078(6) 0.0055(6)
C15 0.0169(7) 0.0237(7) 0.0181(7) 0.0017(6) 0.0039(5) 0.0067(6)
C16 0.0152(7) 0.0223(7) 0.0172(7) -0.0007(5) 0.0017(5) 0.0063(5)
C21 0.0182(7) 0.0226(7) 0.0231(8) 0.0015(6) 0.0078(6) 0.0065(6)
C22 0.0199(8) 0.0409(10) 0.0281(9) 0.0060(8) 0.0053(7) 0.0068(7)
C23 0.0185(8) 0.0460(12) 0.0453(12) 0.0106(9) 0.0083(8) 0.0050(8)
C24 0.0269(9) 0.0361(10) 0.0437(11) 0.0126(8) 0.0194(8) 0.0090(8)
C25 0.0341(9) 0.0233(8) 0.0268(8) 0.0061(6) 0.0142(7) 0.0123(7)
C26 0.0255(8) 0.0215(7) 0.0239(8) 0.0016(6) 0.0081(6) 0.0077(6)
O1 0.0152(5) 0.0375(7) 0.0231(6) 0.0011(5) 0.0020(4) 0.0059(5)
O2 0.0153(5) 0.0444(8) 0.0190(6) 0.0044(5) 0.0006(4) 0.0062(5)
O4 0.0191(6) 0.0512(8) 0.0149(5) 0.0093(5) 0.0081(4) 0.0114(6)
O5 0.0141(5) 0.0360(7) 0.0149(5) 0.0069(5) 0.0028(4) 0.0066(5)
O6 0.0159(5) 0.0340(7) 0.0196(6) 0.0044(5) 0.0077(4) 0.0024(5)
C1 0.0167(7) 0.0233(8) 0.0202(7) 0.0017(6) 0.0005(5) 0.0047(6)
C2 0.0144(6) 0.0229(7) 0.0178(7) 0.0013(5) 0.0015(5) 0.0051(5)
C3 0.0151(7) 0.0269(8) 0.0209(7) 0.0034(6) 0.0062(5) 0.0067(6)
C4 0.0169(7) 0.0267(8) 0.0150(7) 0.0034(6) 0.0056(5) 0.0077(6)
C5 0.0138(6) 0.0230(7) 0.0143(6) 0.0013(5) 0.0026(5) 0.0060(5)
C6 0.0150(6) 0.0202(7) 0.0161(7) 0.0024(5) 0.0050(5) 0.0047(5)
C7 0.0172(7) 0.0230(7) 0.0145(6) 0.0027(5) 0.0027(5) 0.0052(6)
O21 0.0407(10) 0.0809(15) 0.0685(14) -0.0308(11) 0.0331(10) -0.0100(10)

loop_
_atom_type_symbol
_atom_type_description
_atom_type_scat_dispersion_real
_atom_type_scat_dispersion_imag
_atom_type_scat_source
C C 0.0033 0.0016 'International Tables Vol C Tables 4.2.6.8 and 6.1.1.4'
H H 0.0000 0.0000 'International Tables Vol C Tables 4.2.6.8 and 6.1.1.4'
N N 0.0061 0.0033 'International Tables Vol C Tables 4.2.6.8 and 6.1.1.4'
O O 0.0106 0.0060 'International Tables Vol C Tables 4.2.6.8 and 6.1.1.4'
S S 0.1246 0.1234 'International Tables Vol C Tables 4.2.6.8 and 6.1.1.4'
Cl Cl 0.1484 0.1585 'International Tables Vol C Tables 4.2.6.8 and 6.1.1.4'

loop_
_geom_angle_atom_site_label_1
_geom_angle_atom_site_label_2
_geom_angle_atom_site_label_3
_geom_angle
N3 S1 C16 92.07(7)
C16 N1 C21 130.11(14)
C16 N1 H1 114.3(18)
C21 N1 H1 114.9(18)
C16 N2 C15 109.73(13)
C15 N3 S1 108.72(11)
C11 O11 H11 106(3)
O11 C11 C13 107.54(19)
O11 C11 C10 109.55(19)
C13 C11 C10 113.3(2)
O11 C11 H11A 108.8
C13 C11 H11A 108.8
C10 C11 H11A 108.8
C12 O12 H12 100(10)
O12 C12 C10 105.6(8)
O12 C12 C14 107.9(9)
C10 C12 C14 111.9(8)
O12 C12 H12A 110.4
C10 C12 H12A 110.4
C14 C12 H12A 110.4
C12 C14 H14A 109.5
C12 C14 H14B 109.5
H14A C14 H14B 109.5
C12 C14 H14C 109.5
H14A C14 H14C 109.5
H14B C14 H14C 109.5
C15 C10 C12 111.6(4)
C15 C10 C11 113.06(16)
C15 C10 H10C 109.3
C12 C10 H10C 109.3
C15 C10 H10D 109.3
C12 C10 H10D 109.3
H10C C10 H10D 108.0
C15 C10 H10A 109.0
C11 C10 H10A 108.9
C15 C10 H10B 109.0
C11 C10 H10B 109.0
H10A C10 H10B 107.8
N3 C15 N2 118.60(14)
N3 C15 C10 122.21(15)
N2 C15 C10 119.18(14)
N2 C16 N1 119.81(14)
N2 C16 S1 110.87(12)
N1 C16 S1 129.28(12)
C22 C21 N1 124.57(16)
C22 C21 C26 119.67(16)
N1 C21 C26 115.73(15)
C21 C22 C23 119.25(18)
C21 C22 H22 120.4
C23 C22 H22 120.4
C24 C23 C22 121.70(19)
C24 C23 H23 119.1
C22 C23 H23 119.1
C23 C24 C25 118.20(17)
C23 C24 H24 120.9
C25 C24 H24 120.9
C26 C25 C24 121.76(17)
C26 C25 Cl1 118.70(15)
C24 C25 Cl1 119.54(14)
C25 C26 C21 119.40(17)
C25 C26 H26 120.3
C21 C26 H26 120.3
C1 O2 H2 113.7(19)
C4 O4 H4 110(2)
C5 O5 H5 111(2)
C6 O6 H61 119(4)
C6 O6 H62 113(4)
H61 O6 H62 127(5)
O1 C1 O2 122.71(15)
O1 C1 C2 122.64(15)
O2 C1 C2 114.65(14)
C3 C2 C7 120.65(14)
C3 C2 C1 118.37(14)
C7 C2 C1 120.98(14)
C4 C3 C2 119.84(14)
C4 C3 H3 120.1
C2 C3 H3 120.1
O4 C4 C3 123.73(14)
O4 C4 C5 116.21(14)
C3 C4 C5 120.06(14)
O5 C5 C6 117.67(13)
O5 C5 C4 123.06(14)
C6 C5 C4 119.27(14)
O6 C6 C7 121.06(14)
O6 C6 C5 118.06(14)
C7 C6 C5 120.88(14)
C6 C7 C2 119.28(14)
C6 C7 H7 120.4
C2 C7 H7 120.4
H20 O21 H21 115(4)

loop_
_geom_bond_atom_site_label_1
_geom_bond_atom_site_label_2
_geom_bond_distance
S1 N3 1.6697(15)
S1 C16 1.7263(16)
Cl1 C25 1.7367(19)
N1 C16 1.346(2)
N1 C21 1.401(2)
N1 H1 0.90(3)
N2 C16 1.331(2)
N2 C15 1.366(2)
N3 C15 1.309(2)
O11 C11 1.433(3)
O11 H11 0.87(4)
O11 H12 0.85(18)
C11 C13 1.510(4)
C11 C10 1.542(3)
C11 H11A 1.0000
C13 H13A 0.9800
C13 H13B 0.9800
C13 H13C 0.9800
O12 C12 1.437(11)
O12 H12 0.80(2)
C12 C10 1.503(10)
C12 C14 1.505(12)
C12 H12A 1.0000
C14 H14A 0.9800
C14 H14B 0.9800
C14 H14C 0.9800
C10 C15 1.495(2)
C10 H10C 0.9900
C10 H10D 0.9900
C10 H10A 0.9600
C10 H10B 0.9600
C21 C22 1.389(2)
C21 C26 1.401(2)
C22 C23 1.396(3)
C22 H22 0.9500
C23 C24 1.378(3)
C23 H23 0.9500
C24 C25 1.386(3)
C24 H24 0.9500
C25 C26 1.381(2)
C26 H26 0.9500
O1 C1 1.236(2)
O2 C1 1.313(2)
O2 H2 0.89(3)
O4 C4 1.3601(19)
O4 H4 0.80(3)
O5 C5 1.3534(18)
O5 H5 0.82(3)
O6 C6 1.3676(18)
O6 H61 0.781(19)
O6 H62 0.782(19)
C1 C2 1.476(2)
C2 C3 1.394(2)
C2 C7 1.395(2)
C3 C4 1.388(2)
C3 H3 0.9500
C4 C5 1.402(2)
C5 C6 1.401(2)
C6 C7 1.382(2)
C7 H7 0.9500
O21 H20 0.788(19)
O21 H21 0.776(19)

loop_
_geom_hbond_atom_site_label_D
_geom_hbond_atom_site_label_H
_geom_hbond_atom_site_label_A
_geom_hbond_distance_DH
_geom_hbond_distance_HA
_geom_hbond_distance_DA
_geom_hbond_angle_DHA
_geom_hbond_site_symmetry_A
N1 H1 O1 0.90(3) 1.94(3) 2.8346(18) 172(3) .
O11 H11 O21 0.87(4) 1.94(4) 2.801(3) 172(4) .
O12 H12 O21 0.80(2) 3.05(6) 3.817(8) 162(16) .
O2 H2 N2 0.89(3) 1.75(3) 2.6442(18) 175(3) .
O4 H4 O11 0.80(3) 1.89(3) 2.648(2) 157(3) 1_554
O4 H4 O12 0.80(3) 2.17(3) 2.922(7) 157(3) 1_554
O5 H5 N3 0.82(3) 1.98(3) 2.7636(18) 160(3) 1_454
O6 H61 O21 0.781(19) 2.10(2) 2.872(3) 172(5) 2_566
O6 H62 O6 0.782(19) 1.95(2) 2.720(2) 168(5) 2_566
